data_4310084
loop_
_publ_author_name
'Chao-Yi Chiang'
'Jonghyuk Lee'
'Christopher Dalrymple'
'Michael C. Sarahan'
'Joseph H. Reibenspies'
'Marcetta Y. Darensbourg'

_publ_section_title
;
Synthesis and Molecular Structures of Mononitrosyl (N2S2)M(NO) Complexes (M
= Fe, Co)
;
_journal_name_full 'Inorganic Chemistry'
_journal_page_first 9007
_journal_page_last 9016
_journal_paper_doi 10.1021/ic051027s
_journal_volume 44
_journal_year 2005
_chemical_formula_sum 'C14 H28 Fe N3 O S2'
_chemical_formula_weight 374.36
_chemical_name_systematic
; 
 ? 
;
_space_group_IT_number 15
_symmetry_cell_setting monoclinic
_symmetry_space_group_name_Hall '-C 2yc'
_symmetry_space_group_name_H-M 'C 1 2/c 1'
_atom_sites_solution_hydrogens geom
_atom_sites_solution_primary direct
_atom_sites_solution_secondary difmap
_audit_creation_method SHELXL-97
_cell_angle_alpha 90.00
_cell_angle_beta 113.095(3)
_cell_angle_gamma 90.00
_cell_formula_units_Z 8
_cell_length_a 21.211(4)
_cell_length_b 7.4354(14)
_cell_length_c 24.245(5)
_cell_measurement_reflns_used 7135
_cell_measurement_temperature 110(2)
_cell_measurement_theta_max 28.20
_cell_measurement_theta_min 2.17
_cell_volume 3517.3(12)
_computing_cell_refinement 'Bruker SMART'
_computing_data_collection 'Bruker SMART'
_computing_data_reduction 'Bruker SAINT'
_computing_molecular_graphics 'Bruker SHELXTL'
_computing_publication_material 'Bruker SHELXTL'
_computing_structure_refinement 'SHELXL-97 (Sheldrick, 1997)'
_computing_structure_solution 'SHELXS-97 (Sheldrick, 1990)'
_diffrn_ambient_temperature 110(2)
_diffrn_measured_fraction_theta_full 0.985
_diffrn_measured_fraction_theta_max 0.985
_diffrn_measurement_device_type 'CCD area detector'
_diffrn_measurement_method 'phi and omega scans'
_diffrn_radiation_monochromator graphite
_diffrn_radiation_source 'fine-focus sealed tube'
_diffrn_radiation_type MoK\a
_diffrn_radiation_wavelength 0.71073
_diffrn_reflns_av_R_equivalents 0.0191
_diffrn_reflns_av_sigmaI/netI 0.0204
_diffrn_reflns_limit_h_max 25
_diffrn_reflns_limit_h_min -25
_diffrn_reflns_limit_k_max 8
_diffrn_reflns_limit_k_min -8
_diffrn_reflns_limit_l_max 28
_diffrn_reflns_limit_l_min -15
_diffrn_reflns_number 8694
_diffrn_reflns_theta_full 25.00
_diffrn_reflns_theta_max 25.00
_diffrn_reflns_theta_min 2.09
_exptl_absorpt_coefficient_mu 1.097
_exptl_absorpt_correction_T_max 0.945
_exptl_absorpt_correction_T_min 0.863
_exptl_absorpt_correction_type multi-scan
_exptl_absorpt_process_details sadabs
_exptl_crystal_colour Green
_exptl_crystal_density_diffrn 1.414
_exptl_crystal_density_meas 0
_exptl_crystal_density_method 'not measured'
_exptl_crystal_description needle
_exptl_crystal_F_000 1592
_exptl_crystal_size_max 0.2
_exptl_crystal_size_mid 0.1
_exptl_crystal_size_min 0.1
_refine_diff_density_max 1.231
_refine_diff_density_min -0.364
_refine_diff_density_rms 0.077
_refine_ls_extinction_method none
_refine_ls_goodness_of_fit_ref 1.070
_refine_ls_hydrogen_treatment riding
_refine_ls_matrix_type full
_refine_ls_number_parameters 194
_refine_ls_number_reflns 3053
_refine_ls_number_restraints 0
_refine_ls_restrained_S_all 1.070
_refine_ls_R_factor_all 0.0405
_refine_ls_R_factor_gt 0.0385
_refine_ls_shift/su_max 0.005
_refine_ls_shift/su_mean 0.001
_refine_ls_structure_factor_coef Fsqd
_refine_ls_weighting_details 'calc w=1/[\s^2^(Fo^2^)+(0.0636P)^2^+5.6095P] where P=(Fo^2^+2Fc^2^)/3'
_refine_ls_weighting_scheme calc
_refine_ls_wR_factor_gt 0.0985
_refine_ls_wR_factor_ref 0.1009
_reflns_number_gt 2822
_reflns_number_total 3053
_reflns_threshold_expression >2sigma(I)
_cod_data_source_file ic051027ssi20050622_045809_1.cif
_cod_data_source_block md
_cod_depositor_comments
;
The following automatic conversions were performed:
'_symmetry_cell_setting' value 'Monoclinic' changed to 'monoclinic'
according to '/home/saulius/struct/CIF-dictionaries/cif_core.dic'
dictionary named 'cif_core.dic' version 2.4.1 from 2010-06-29.

Automatic conversion script
Id: cif_fix_enum 1527 2010-12-29 10:47:43Z saulius 
;
_cod_database_code 4310084

loop_
_symmetry_equiv_pos_as_xyz
'x, y, z'
'-x, y, -z+1/2'
'x+1/2, y+1/2, z'
'-x+1/2, y+1/2, -z+1/2'
'-x, -y, -z'
'x, -y, z-1/2'
'-x+1/2, -y+1/2, -z'
'x+1/2, -y+1/2, z-1/2'

loop_
_atom_site_label
_atom_site_type_symbol
_atom_site_fract_x
_atom_site_fract_y
_atom_site_fract_z
_atom_site_U_iso_or_equiv
_atom_site_adp_type
_atom_site_occupancy
_atom_site_symmetry_multiplicity
_atom_site_calc_flag
_atom_site_refinement_flags
_atom_site_disorder_assembly
_atom_site_disorder_group
Fe1 Fe 0.188887(14) 0.71062(4) 0.108499(13) 0.01784(13) Uani 1 1 d . . .
S1 S 0.27935(3) 0.89023(8) 0.15398(3) 0.02774(17) Uani 1 1 d . . .
S2 S 0.13366(3) 0.88341(7) 0.14896(3) 0.02392(16) Uani 1 1 d . . .
O1 O 0.11054(10) 0.8688(3) -0.00123(8) 0.0401(5) Uani 1 1 d . . .
N1 N 0.25909(9) 0.5142(2) 0.10912(8) 0.0203(4) Uani 1 1 d . . .
N2 N 0.12310(9) 0.5054(2) 0.10724(8) 0.0200(4) Uani 1 1 d . . .
N3 N 0.15038(10) 0.7762(3) 0.03503(9) 0.0242(4) Uani 1 1 d . . .
C1 C 0.35080(11) 0.7624(3) 0.14786(11) 0.0242(5) Uani 1 1 d . . .
C2 C 0.32055(12) 0.6024(3) 0.10520(10) 0.0241(5) Uani 1 1 d . . .
H2A H 0.3081 0.6447 0.0635 0.029 Uiso 1 1 calc R . .
H2B H 0.3568 0.5103 0.1133 0.029 Uiso 1 1 calc R . .
C3 C 0.27784(11) 0.4000(3) 0.16504(10) 0.0240(5) Uani 1 1 d . . .
H3A H 0.3256 0.4272 0.1924 0.029 Uiso 1 1 calc R . .
H3B H 0.2758 0.2716 0.1537 0.029 Uiso 1 1 calc R . .
C4 C 0.23108(12) 0.4306(3) 0.19822(10) 0.0255(5) Uani 1 1 d . . .
H4A H 0.2364 0.5573 0.2119 0.031 Uiso 1 1 calc R . .
H4B H 0.2475 0.3539 0.2345 0.031 Uiso 1 1 calc R . .
C5 C 0.15463(12) 0.3939(3) 0.16393(10) 0.0240(5) Uani 1 1 d . . .
H5A H 0.1481 0.2648 0.1532 0.029 Uiso 1 1 calc R . .
H5B H 0.1302 0.4198 0.1905 0.029 Uiso 1 1 calc R . .
C6 C 0.22987(12) 0.3950(3) 0.05491(10) 0.0253(5) Uani 1 1 d . . .
H6A H 0.2664 0.3134 0.0542 0.030 Uiso 1 1 calc R . .
H6B H 0.2156 0.4710 0.0185 0.030 Uiso 1 1 calc R . .
C7 C 0.16908(12) 0.2826(3) 0.05234(11) 0.0267(5) Uani 1 1 d . . .
H7A H 0.1535 0.2096 0.0152 0.032 Uiso 1 1 calc R . .
H7B H 0.1848 0.1983 0.0867 0.032 Uiso 1 1 calc R . .
C8 C 0.10821(12) 0.3863(3) 0.05354(10) 0.0247(5) Uani 1 1 d . . .
H8A H 0.0894 0.4615 0.0170 0.030 Uiso 1 1 calc R . .
H8B H 0.0722 0.2992 0.0519 0.030 Uiso 1 1 calc R . .
C9 C 0.05581(11) 0.5841(3) 0.10114(10) 0.0235(5) Uani 1 1 d . . .
H9A H 0.0285 0.4881 0.1096 0.028 Uiso 1 1 calc R . .
H9B H 0.0310 0.6211 0.0589 0.028 Uiso 1 1 calc R . .
C10 C 0.05834(10) 0.7463(3) 0.14144(10) 0.0232(5) Uani 1 1 d . . .
C11 C 0.38883(14) 0.8822(4) 0.11959(13) 0.0376(6) Uani 1 1 d . . .
H11A H 0.4073 0.9877 0.1451 0.056 Uiso 1 1 calc R . .
H11B H 0.3570 0.9214 0.0798 0.056 Uiso 1 1 calc R . .
H11C H 0.4265 0.8141 0.1158 0.056 Uiso 1 1 calc R . .
C12 C 0.40133(13) 0.7099(3) 0.21089(12) 0.0314(6) Uani 1 1 d . . .
H12A H 0.4349 0.6243 0.2078 0.047 Uiso 1 1 calc R . .
H12B H 0.3763 0.6541 0.2329 0.047 Uiso 1 1 calc R . .
H12C H 0.4251 0.8176 0.2323 0.047 Uiso 1 1 calc R . .
C13 C 0.06170(13) 0.6991(3) 0.20410(11) 0.0301(6) Uani 1 1 d . . .
H13A H 0.0254 0.6127 0.2005 0.045 Uiso 1 1 calc R . .
H13B H 0.0554 0.8084 0.2239 0.045 Uiso 1 1 calc R . .
H13C H 0.1065 0.6459 0.2279 0.045 Uiso 1 1 calc R . .
C14 C -0.00699(13) 0.8577(4) 0.10879(13) 0.0356(6) Uani 1 1 d . . .
H14A H -0.0474 0.7850 0.1038 0.053 Uiso 1 1 calc R . .
H14B H -0.0089 0.8940 0.0693 0.053 Uiso 1 1 calc R . .
H14C H -0.0063 0.9651 0.1325 0.053 Uiso 1 1 calc R . .

loop_
_atom_site_aniso_label
_atom_site_aniso_U_11
_atom_site_aniso_U_22
_atom_site_aniso_U_33
_atom_site_aniso_U_23
_atom_site_aniso_U_13
_atom_site_aniso_U_12
Fe1 0.0166(2) 0.0188(2) 0.0184(2) 0.00083(11) 0.00716(14) 0.00037(11)
S1 0.0189(3) 0.0224(3) 0.0416(4) -0.0076(2) 0.0116(3) -0.0019(2)
S2 0.0219(3) 0.0222(3) 0.0315(3) -0.0040(2) 0.0146(3) -0.0020(2)
O1 0.0501(11) 0.0426(11) 0.0230(9) 0.0067(8) 0.0095(9) 0.0158(9)
N1 0.0185(9) 0.0221(9) 0.0194(9) -0.0016(8) 0.0067(7) 0.0008(7)
N2 0.0172(9) 0.0222(9) 0.0201(9) -0.0007(8) 0.0068(7) -0.0013(7)
N3 0.0275(10) 0.0255(10) 0.0221(10) -0.0008(8) 0.0122(9) 0.0005(8)
C1 0.0175(11) 0.0296(12) 0.0279(12) -0.0026(10) 0.0116(10) -0.0001(9)
C2 0.0209(11) 0.0295(12) 0.0248(11) -0.0039(9) 0.0119(9) -0.0008(9)
C3 0.0225(11) 0.0215(11) 0.0243(11) 0.0021(9) 0.0054(9) 0.0018(9)
C4 0.0291(12) 0.0240(11) 0.0219(11) 0.0046(9) 0.0085(10) 0.0012(9)
C5 0.0280(12) 0.0206(11) 0.0254(11) 0.0038(9) 0.0126(10) 0.0002(9)
C6 0.0253(11) 0.0258(12) 0.0246(11) -0.0065(9) 0.0095(10) 0.0018(9)
C7 0.0286(13) 0.0245(12) 0.0257(12) -0.0063(9) 0.0093(10) -0.0028(9)
C8 0.0237(11) 0.0254(12) 0.0233(11) -0.0058(9) 0.0074(9) -0.0068(9)
C9 0.0152(10) 0.0284(12) 0.0256(11) -0.0019(9) 0.0066(9) -0.0018(9)
C10 0.0152(11) 0.0296(12) 0.0259(12) -0.0021(10) 0.0093(10) -0.0015(10)
C11 0.0364(14) 0.0416(15) 0.0407(15) -0.0055(12) 0.0215(12) -0.0146(12)
C12 0.0265(12) 0.0323(14) 0.0301(13) -0.0071(10) 0.0054(11) 0.0030(10)
C13 0.0289(13) 0.0326(13) 0.0330(13) -0.0039(10) 0.0166(11) -0.0067(10)
C14 0.0256(12) 0.0334(14) 0.0456(15) -0.0028(12) 0.0117(11) 0.0066(11)

loop_
_atom_type_symbol
_atom_type_description
_atom_type_scat_dispersion_real
_atom_type_scat_dispersion_imag
_atom_type_scat_source
C C 0.0033 0.0016 'International Tables Vol C Tables 4.2.6.8 and 6.1.1.4'
H H 0.0000 0.0000 'International Tables Vol C Tables 4.2.6.8 and 6.1.1.4'
N N 0.0061 0.0033 'International Tables Vol C Tables 4.2.6.8 and 6.1.1.4'
O O 0.0106 0.0060 'International Tables Vol C Tables 4.2.6.8 and 6.1.1.4'
S S 0.1246 0.1234 'International Tables Vol C Tables 4.2.6.8 and 6.1.1.4'
Fe Fe 0.3463 0.8444 'International Tables Vol C Tables 4.2.6.8 and 6.1.1.4'

loop_
_geom_angle_atom_site_label_1
_geom_angle_atom_site_label_2
_geom_angle_atom_site_label_3
_geom_angle
_geom_angle_site_symmetry_1
_geom_angle_site_symmetry_3
_geom_angle_publ_flag
N3 Fe1 N2 98.71(8) . . ?
N3 Fe1 N1 104.78(8) . . ?
N2 Fe1 N1 87.65(8) . . ?
N3 Fe1 S2 100.16(7) . . ?
N2 Fe1 S2 87.89(5) . . ?
N1 Fe1 S2 155.05(5) . . ?
N3 Fe1 S1 108.00(7) . . ?
N2 Fe1 S1 153.27(6) . . ?
N1 Fe1 S1 86.71(5) . . ?
S2 Fe1 S1 86.32(3) . . ?
C1 S1 Fe1 103.04(8) . . ?
C10 S2 Fe1 102.97(7) . . ?
C2 N1 C6 105.89(16) . . ?
C2 N1 C3 111.92(17) . . ?
C6 N1 C3 109.01(17) . . ?
C2 N1 Fe1 109.33(13) . . ?
C6 N1 Fe1 111.04(13) . . ?
C3 N1 Fe1 109.61(13) . . ?
C9 N2 C8 106.08(17) . . ?
C9 N2 C5 111.59(17) . . ?
C8 N2 C5 109.31(17) . . ?
C9 N2 Fe1 109.05(13) . . ?
C8 N2 Fe1 111.13(13) . . ?
C5 N2 Fe1 109.64(13) . . ?
O1 N3 Fe1 148.74(17) . . ?
C11 C1 C12 108.0(2) . . ?
C11 C1 C2 107.59(19) . . ?
C12 C1 C2 114.6(2) . . ?
C11 C1 S1 109.29(18) . . ?
C12 C1 S1 109.06(16) . . ?
C2 C1 S1 108.23(15) . . ?
N1 C2 C1 116.08(18) . . ?
N1 C3 C4 113.15(18) . . ?
C3 C4 C5 117.31(19) . . ?
N2 C5 C4 113.04(18) . . ?
N1 C6 C7 114.40(19) . . ?
C8 C7 C6 115.86(19) . . ?
N2 C8 C7 115.22(18) . . ?
N2 C9 C10 116.71(17) . . ?
C13 C10 C14 108.4(2) . . ?
C13 C10 C9 115.19(19) . . ?
C14 C10 C9 107.14(19) . . ?
C13 C10 S2 109.09(15) . . ?
C14 C10 S2 108.88(16) . . ?
C9 C10 S2 108.01(14) . . ?

loop_
_geom_bond_atom_site_label_1
_geom_bond_atom_site_label_2
_geom_bond_distance
_geom_bond_site_symmetry_2
_geom_bond_publ_flag
Fe1 N3 1.714(2) . ?
Fe1 N2 2.0599(18) . ?
Fe1 N1 2.0816(18) . ?
Fe1 S2 2.2105(7) . ?
Fe1 S1 2.2408(7) . ?
S1 C1 1.843(2) . ?
S2 C10 1.843(2) . ?
O1 N3 1.174(3) . ?
N1 C2 1.495(3) . ?
N1 C6 1.502(3) . ?
N1 C3 1.515(3) . ?
N2 C9 1.495(3) . ?
N2 C8 1.502(3) . ?
N2 C5 1.518(3) . ?
C1 C11 1.532(3) . ?
C1 C12 1.534(3) . ?
C1 C2 1.542(3) . ?
C3 C4 1.519(3) . ?
C4 C5 1.529(3) . ?
C6 C7 1.517(3) . ?
C7 C8 1.514(3) . ?
C9 C10 1.540(3) . ?
C10 C13 1.533(3) . ?
C10 C14 1.540(3) . ?

loop_
_geom_torsion_atom_site_label_1
_geom_torsion_atom_site_label_2
_geom_torsion_atom_site_label_3
_geom_torsion_atom_site_label_4
_geom_torsion
_geom_torsion_site_symmetry_1
_geom_torsion_site_symmetry_2
_geom_torsion_site_symmetry_3
_geom_torsion_site_symmetry_4
_geom_torsion_publ_flag
N3 Fe1 S1 C1 -94.02(11) . . . . ?
N2 Fe1 S1 C1 88.58(14) . . . . ?
N1 Fe1 S1 C1 10.45(10) . . . . ?
S2 Fe1 S1 C1 166.48(8) . . . . ?
N3 Fe1 S2 C10 88.43(10) . . . . ?
N2 Fe1 S2 C10 -10.04(9) . . . . ?
N1 Fe1 S2 C10 -89.88(15) . . . . ?
S1 Fe1 S2 C10 -163.93(8) . . . . ?
N3 Fe1 N1 C2 77.13(15) . . . . ?
N2 Fe1 N1 C2 175.52(14) . . . . ?
S2 Fe1 N1 C2 -104.59(16) . . . . ?
S1 Fe1 N1 C2 -30.62(13) . . . . ?
N3 Fe1 N1 C6 -39.34(16) . . . . ?
N2 Fe1 N1 C6 59.05(14) . . . . ?
S2 Fe1 N1 C6 138.93(13) . . . . ?
S1 Fe1 N1 C6 -147.09(14) . . . . ?
N3 Fe1 N1 C3 -159.84(14) . . . . ?
N2 Fe1 N1 C3 -61.46(14) . . . . ?
S2 Fe1 N1 C3 18.4(2) . . . . ?
S1 Fe1 N1 C3 92.40(13) . . . . ?
N3 Fe1 N2 C9 -70.57(15) . . . . ?
N1 Fe1 N2 C9 -175.16(14) . . . . ?
S2 Fe1 N2 C9 29.39(13) . . . . ?
S1 Fe1 N2 C9 106.93(15) . . . . ?
N3 Fe1 N2 C8 46.03(15) . . . . ?
N1 Fe1 N2 C8 -58.56(14) . . . . ?
S2 Fe1 N2 C8 145.99(14) . . . . ?
S1 Fe1 N2 C8 -136.47(13) . . . . ?
N3 Fe1 N2 C5 166.98(14) . . . . ?
N1 Fe1 N2 C5 62.39(14) . . . . ?
S2 Fe1 N2 C5 -93.06(13) . . . . ?
S1 Fe1 N2 C5 -15.5(2) . . . . ?
N2 Fe1 N3 O1 91.1(4) . . . . ?
N1 Fe1 N3 O1 -179.1(3) . . . . ?
S2 Fe1 N3 O1 1.6(4) . . . . ?
S1 Fe1 N3 O1 -87.8(4) . . . . ?
Fe1 S1 C1 C11 126.84(16) . . . . ?
Fe1 S1 C1 C12 -115.30(16) . . . . ?
Fe1 S1 C1 C2 9.94(17) . . . . ?
C6 N1 C2 C1 167.07(19) . . . . ?
C3 N1 C2 C1 -74.3(2) . . . . ?
Fe1 N1 C2 C1 47.4(2) . . . . ?
C11 C1 C2 N1 -155.0(2) . . . . ?
C12 C1 C2 N1 84.9(2) . . . . ?
S1 C1 C2 N1 -37.0(2) . . . . ?
C2 N1 C3 C4 133.6(2) . . . . ?
C6 N1 C3 C4 -109.7(2) . . . . ?
Fe1 N1 C3 C4 12.1(2) . . . . ?
N1 C3 C4 C5 59.3(3) . . . . ?
C9 N2 C5 C4 -135.23(19) . . . . ?
C8 N2 C5 C4 107.7(2) . . . . ?
Fe1 N2 C5 C4 -14.3(2) . . . . ?
C3 C4 C5 N2 -58.3(3) . . . . ?
C2 N1 C6 C7 176.20(19) . . . . ?
C3 N1 C6 C7 55.6(2) . . . . ?
Fe1 N1 C6 C7 -65.2(2) . . . . ?
N1 C6 C7 C8 57.9(3) . . . . ?
C9 N2 C8 C7 -176.41(18) . . . . ?
C5 N2 C8 C7 -56.0(2) . . . . ?
Fe1 N2 C8 C7 65.2(2) . . . . ?
C6 C7 C8 N2 -57.9(3) . . . . ?
C8 N2 C9 C10 -165.34(18) . . . . ?
C5 N2 C9 C10 75.7(2) . . . . ?
Fe1 N2 C9 C10 -45.6(2) . . . . ?
N2 C9 C10 C13 -86.4(2) . . . . ?
N2 C9 C10 C14 152.9(2) . . . . ?
N2 C9 C10 S2 35.8(2) . . . . ?
Fe1 S2 C10 C13 116.18(15) . . . . ?
Fe1 S2 C10 C14 -125.72(15) . . . . ?
Fe1 S2 C10 C9 -9.70(16) . . . . ?
